data_7062106
loop_
_publ_author_name
'Podjed, Nina'
'Modec, Barbara'

_publ_section_title
;
 Amidines from cyclic amines and nitriles in the presence of zinc(ii):
 other nitriles in place of acetonitrile
;
_journal_issue 48
_journal_name_full 'New Journal of Chemistry'
_journal_page_first 23225
_journal_page_last 23238
_journal_paper_doi 10.1039/D2NJ04668G
_journal_volume 46
_journal_year 2022
_chemical_formula_moiety 'C28 H30 N4 O4 Zn'
_chemical_formula_sum 'C28 H30 N4 O4 Zn'
_chemical_formula_weight 551.93
_space_group_crystal_system monoclinic
_space_group_IT_number 13
_space_group_name_Hall '-P 2yc'
_space_group_name_H-M_alt 'P 1 2/c 1'
_atom_sites_solution_hydrogens mixed
_atom_sites_solution_primary dual
_audit_creation_date 2022-04-21
_audit_creation_method
;
Olex2 1.2
(compiled 2018.05.29 svn.r3508 for OlexSys, GUI svn.r5506)
;
_audit_update_record
;
2022-05-05 deposited with the CCDC.	2022-11-18 downloaded from the CCDC.
;
_cell_angle_alpha 90
_cell_angle_beta 103.298(6)
_cell_angle_gamma 90
_cell_formula_units_Z 8
_cell_length_a 18.6335(9)
_cell_length_b 13.7763(6)
_cell_length_c 19.9630(13)
_cell_measurement_reflns_used 3728
_cell_measurement_temperature 150.00(10)
_cell_measurement_theta_max 29.7740
_cell_measurement_theta_min 3.3900
_cell_volume 4987.1(5)
_computing_cell_refinement 'CrysAlisPro 1.171.40.68a (Rigaku OD, 2019)'
_computing_data_collection 'CrysAlisPro 1.171.40.68a (Rigaku OD, 2019)'
_computing_data_reduction 'CrysAlisPro 1.171.40.68a (Rigaku OD, 2019)'
_computing_molecular_graphics 'Olex2 (Dolomanov et al., 2009)'
_computing_publication_material 'Olex2 (Dolomanov et al., 2009)'
_computing_structure_refinement 'ShelXL (Sheldrick, 2015)'
_computing_structure_solution 'ShelXT (Sheldrick, 2015)'
_diffrn_ambient_environment N~2~
_diffrn_ambient_temperature 150.00(10)
_diffrn_detector 'CCD plate'
_diffrn_detector_area_resol_mean 10.4933
_diffrn_detector_type Atlas
_diffrn_measured_fraction_theta_full 0.999
_diffrn_measured_fraction_theta_max 0.870
_diffrn_measurement_details
;
List of Runs (angles in degrees, time in seconds):

  # Type    Start    End  Width  t~exp~   \w     \q     \k     \f   Frames
#--------------------------------------------------------------------------
  1  \w    -16.00  19.00   1.00  100.00    --  -14.36  77.00-120.00   35
  2  \w    -47.00  -8.00   1.00  100.00    --  -14.36  77.00 -60.00   39
  3  \w    -92.00  72.00   1.00  100.00    --  -14.36   0.00-150.00  164
;
_diffrn_measurement_device 'four-circle diffractometer'
_diffrn_measurement_device_type 'SuperNova, Dual, Cu at home/near, Atlas'
_diffrn_measurement_method '\w scans'
_diffrn_orient_matrix_type 'CrysAlisPro convention (1999,Acta A55,543-557)'
_diffrn_orient_matrix_UB_11 -0.0269504000
_diffrn_orient_matrix_UB_12 -0.0261674000
_diffrn_orient_matrix_UB_13 -0.0241183000
_diffrn_orient_matrix_UB_21 0.0146009000
_diffrn_orient_matrix_UB_22 0.0186442000
_diffrn_orient_matrix_UB_23 -0.0272273000
_diffrn_orient_matrix_UB_31 0.0242855000
_diffrn_orient_matrix_UB_32 -0.0402441000
_diffrn_orient_matrix_UB_33 0.0030739000
_diffrn_radiation_monochromator mirror
_diffrn_radiation_probe x-ray
_diffrn_radiation_type MoK\a
_diffrn_radiation_wavelength 0.71073
_diffrn_reflns_av_R_equivalents 0.0583
_diffrn_reflns_av_unetI/netI 0.0993
_diffrn_reflns_Laue_measured_fraction_full 0.999
_diffrn_reflns_Laue_measured_fraction_max 0.870
_diffrn_reflns_limit_h_max 26
_diffrn_reflns_limit_h_min -17
_diffrn_reflns_limit_k_max 18
_diffrn_reflns_limit_k_min -19
_diffrn_reflns_limit_l_max 28
_diffrn_reflns_limit_l_min -26
_diffrn_reflns_number 31372
_diffrn_reflns_point_group_measured_fraction_full 0.999
_diffrn_reflns_point_group_measured_fraction_max 0.870
_diffrn_reflns_theta_full 25.242
_diffrn_reflns_theta_max 30.348
_diffrn_reflns_theta_min 2.566
_diffrn_source 'micro-focus sealed X-ray tube'
_diffrn_source_type 'SuperNova (Mo) X-ray Source'
_exptl_absorpt_coefficient_mu 1.028
_exptl_absorpt_correction_T_max 1.00000
_exptl_absorpt_correction_T_min 0.59506
_exptl_absorpt_correction_type multi-scan
_exptl_absorpt_process_details
;
CrysAlisPro 1.171.40.68a (Rigaku Oxford Diffraction, 2019)
Empirical absorption correction using spherical harmonics,
 implemented in SCALE3 ABSPACK scaling algorithm.
;
_exptl_crystal_colour colourless
_exptl_crystal_density_diffrn 1.470
_exptl_crystal_description needle
_exptl_crystal_F_000 2304
_exptl_crystal_size_max 0.3
_exptl_crystal_size_mid 0.08
_exptl_crystal_size_min 0.05
_refine_diff_density_max 1.091
_refine_diff_density_min -0.574
_refine_diff_density_rms 0.096
_refine_ls_extinction_method none
_refine_ls_goodness_of_fit_ref 0.969
_refine_ls_hydrogen_treatment mixed
_refine_ls_matrix_type full
_refine_ls_number_parameters 683
_refine_ls_number_reflns 13077
_refine_ls_number_restraints 1
_refine_ls_restrained_S_all 0.969
_refine_ls_R_factor_all 0.1465
_refine_ls_R_factor_gt 0.0581
_refine_ls_shift/su_max 0.001
_refine_ls_shift/su_mean 0.000
_refine_ls_structure_factor_coef Fsqd
_refine_ls_weighting_details 'w=1/[\s^2^(Fo^2^)+(0.0655P)^2^] where P=(Fo^2^+2Fc^2^)/3'
_refine_ls_weighting_scheme calc
_refine_ls_wR_factor_gt 0.1305
_refine_ls_wR_factor_ref 0.1731
_reflns_Friedel_coverage 0.000
_reflns_number_gt 6040
_reflns_number_total 13077
_reflns_threshold_expression 'I > 2\s(I)'
_cod_data_source_file d2nj04668g2.cif
_cod_data_source_block 4
_cod_depositor_comments 'Adding full bibliography for 7062097--7062109.cif.'
_cod_database_code 7062106
_shelx_shelxl_version_number 2018/3
_shelx_space_group_comment
;
The symmetry employed for this shelxl refinement is uniquely defined
by the following loop, which should always be used as a source of
symmetry information in preference to the above space-group names.
They are only intended as comments.
;
_shelx_estimated_absorpt_t_max 0.950
_shelx_estimated_absorpt_t_min 0.748
_reflns_odcompleteness_completeness 99.88
_reflns_odcompleteness_iscentric 1
_reflns_odcompleteness_theta 27.50
_olex2_refinement_description
;
1. Fixed Uiso
 At 1.2 times of:
  All C(H) groups, All C(H,H) groups
2. Restrained distances
 N7-H7
 0.9 with sigma of 0.02
3.a Secondary CH2 refined with riding coordinates:
 C31(H31A,H31B), C32(H32A,H32B), C33(H33A,H33B), C34(H34A,H34B), C41(H41A,
 H41B), C42(H42A,H42B), C43(H43A,H43B), C44(H44A,H44B), C71(H71A,H71B),
 C72(H72A,H72B), C73(H73A,H73B), C74(H74A,H74B), C81(H81A,H81B), C82(H82A,H82B),
  C83(H83A,H83B), C84(H84A,H84B)
3.b Aromatic/amide H refined with riding coordinates:
 C11(H11), C12(H12), C13(H13), C14(H14), C16(H16), C17(H17), C21(H21),
 C22(H22), C23(H23), C24(H24), C26(H26), C27(H27), C51(H51), C52(H52), C53(H53),
  C54(H54), C56(H56), C57(H57), C61(H61), C62(H62), C63(H63), C64(H64),
 C66(H66), C67(H67)
;
_oxdiff_exptl_absorpt_empirical_details
;
Empirical correction (ABSPACK) includes:
- Absorption correction using spherical harmonics
- Frame scaling
;
_oxdiff_exptl_absorpt_empirical_full_max 1.786
_oxdiff_exptl_absorpt_empirical_full_min 0.690

loop_
_space_group_symop_operation_xyz
'x, y, z'
'-x, y, -z+1/2'
'-x, -y, -z'
'x, -y, z-1/2'

loop_
_atom_site_label
_atom_site_type_symbol
_atom_site_fract_x
_atom_site_fract_y
_atom_site_fract_z
_atom_site_U_iso_or_equiv
_atom_site_adp_type
_atom_site_occupancy
_atom_site_site_symmetry_order
_atom_site_calc_flag
_atom_site_refinement_flags_posn
_atom_site_refinement_flags_adp
_atom_site_refinement_flags_occupancy
_atom_site_disorder_assembly
_atom_site_disorder_group
Zn1 Zn 0.75369(2) 0.37175(3) 0.74950(2) 0.01625(11) Uani 1 1 d . . . . .
Zn2 Zn 0.74530(2) 0.87516(3) 0.75163(2) 0.01613(11) Uani 1 1 d . . . . .
O1 O 0.72149(15) 0.25124(17) 0.68673(14) 0.0232(6) Uani 1 1 d . . . . .
O2 O 0.78808(15) 0.49138(17) 0.81099(14) 0.0228(6) Uani 1 1 d . . . . .
O5 O 0.72095(15) 0.73365(17) 0.71930(13) 0.0217(6) Uani 1 1 d . . . . .
O6 O 0.76919(14) 1.01565(17) 0.78461(14) 0.0202(6) Uani 1 1 d . . . . .
O11 O 0.63565(16) 0.13485(19) 0.66015(16) 0.0319(7) Uani 1 1 d . . . . .
O22 O 0.86963(17) 0.61295(18) 0.83093(15) 0.0299(7) Uani 1 1 d . . . . .
O55 O 0.72894(16) 0.62347(17) 0.63876(14) 0.0270(7) Uani 1 1 d . . . . .
O66 O 0.77648(16) 1.11971(17) 0.87165(14) 0.0268(7) Uani 1 1 d . . . . .
N1 N 0.67688(18) 0.2942(2) 0.80275(17) 0.0215(7) Uani 1 1 d . . . . .
N2 N 0.82744(17) 0.4480(2) 0.69234(16) 0.0190(7) Uani 1 1 d . . . . .
N3 N 0.84357(19) 0.2856(2) 0.81148(17) 0.0218(7) Uani 1 1 d . . . . .
H3 H 0.816(2) 0.228(3) 0.823(2) 0.044(14) Uiso 1 1 d . . . . .
N4 N 0.66183(19) 0.4576(2) 0.69214(17) 0.0192(7) Uani 1 1 d . . . . .
H4 H 0.682(3) 0.501(3) 0.671(2) 0.042(14) Uiso 1 1 d . . . . .
N5 N 0.78702(17) 0.8669(2) 0.65427(16) 0.0213(7) Uani 1 1 d . . . . .
N6 N 0.70468(16) 0.8831(2) 0.85082(16) 0.0169(7) Uani 1 1 d . . . . .
N7 N 0.85122(17) 0.8244(2) 0.81051(16) 0.0178(7) Uani 1 1 d D . . . .
H7 H 0.849(2) 0.7628(14) 0.803(2) 0.030(12) Uiso 1 1 d D . . . .
N8 N 0.64113(18) 0.9239(3) 0.68820(18) 0.0250(8) Uani 1 1 d . . . . .
H8 H 0.645(2) 0.986(3) 0.6916(18) 0.008(10) Uiso 1 1 d . . . . .
C10 C 0.6590(2) 0.3132(3) 0.8644(2) 0.0235(9) Uani 1 1 d . . . . .
C11 C 0.6937(2) 0.3904(3) 0.9057(2) 0.0260(9) Uani 1 1 d . . . . .
H11 H 0.728211 0.428740 0.891107 0.031 Uiso 1 1 calc R . . . .
C12 C 0.6763(2) 0.4087(4) 0.9676(2) 0.0340(11) Uani 1 1 d . . . . .
H12 H 0.698467 0.460382 0.994541 0.041 Uiso 1 1 calc R . . . .
C13 C 0.6251(3) 0.3496(3) 0.9907(2) 0.0374(11) Uani 1 1 d . . . . .
H13 H 0.615038 0.361607 1.033487 0.045 Uiso 1 1 calc R . . . .
C14 C 0.5906(3) 0.2761(3) 0.9518(2) 0.0378(12) Uani 1 1 d . . . . .
H14 H 0.556304 0.238691 0.967551 0.045 Uiso 1 1 calc R . . . .
C15 C 0.6060(2) 0.2553(3) 0.8870(2) 0.0285(10) Uani 1 1 d . . . . .
C16 C 0.5729(2) 0.1780(3) 0.8447(2) 0.0356(11) Uani 1 1 d . . . . .
H16 H 0.537902 0.138955 0.858121 0.043 Uiso 1 1 calc R . . . .
C17 C 0.5924(2) 0.1609(3) 0.7844(2) 0.0292(10) Uani 1 1 d . . . . .
H17 H 0.570762 0.110224 0.756064 0.035 Uiso 1 1 calc R . . . .
C18 C 0.6452(2) 0.2198(3) 0.7651(2) 0.0222(9) Uani 1 1 d . . . . .
C19 C 0.6693(2) 0.2001(3) 0.6979(2) 0.0242(9) Uani 1 1 d . . . . .
C20 C 0.8406(2) 0.4336(3) 0.6278(2) 0.0187(8) Uani 1 1 d . . . . .
C21 C 0.8027(2) 0.3604(3) 0.5857(2) 0.0243(9) Uani 1 1 d . . . . .
H21 H 0.770590 0.319749 0.601890 0.029 Uiso 1 1 calc R . . . .
C22 C 0.8129(2) 0.3487(3) 0.5202(2) 0.0292(10) Uani 1 1 d . . . . .
H22 H 0.787099 0.300237 0.492233 0.035 Uiso 1 1 calc R . . . .
C23 C 0.8611(3) 0.4078(3) 0.4946(2) 0.0367(11) Uani 1 1 d . . . . .
H23 H 0.866921 0.398842 0.449963 0.044 Uiso 1 1 calc R . . . .
C24 C 0.8999(3) 0.4787(3) 0.5350(2) 0.0342(11) Uani 1 1 d . . . . .
H24 H 0.932134 0.517810 0.517856 0.041 Uiso 1 1 calc R . . . .
C25 C 0.8913(2) 0.4933(3) 0.6031(2) 0.0258(9) Uani 1 1 d . . . . .
C26 C 0.9284(2) 0.5676(3) 0.6463(2) 0.0318(10) Uani 1 1 d . . . . .
H26 H 0.963822 0.605505 0.632613 0.038 Uiso 1 1 calc R . . . .
C27 C 0.9115(2) 0.5829(3) 0.7084(2) 0.0278(10) Uani 1 1 d . . . . .
H27 H 0.933836 0.633272 0.736674 0.033 Uiso 1 1 calc R . . . .
C28 C 0.8603(2) 0.5227(3) 0.7294(2) 0.0196(8) Uani 1 1 d . . . . .
C29 C 0.8378(2) 0.5441(3) 0.7968(2) 0.0206(9) Uani 1 1 d . . . . .
C31 C 0.8948(3) 0.3285(3) 0.8712(3) 0.0472(14) Uani 1 1 d . . . . .
H31A H 0.870495 0.338546 0.908662 0.057 Uiso 1 1 calc R . . . .
H31B H 0.913080 0.390470 0.859024 0.057 Uiso 1 1 calc R . . . .
C32 C 0.9585(3) 0.2556(4) 0.8922(3) 0.0529(15) Uani 1 1 d . . . . .
H32A H 1.005511 0.289024 0.904159 0.064 Uiso 1 1 calc R . . . .
H32B H 0.952639 0.217242 0.931351 0.064 Uiso 1 1 calc R . . . .
C33 C 0.9539(3) 0.1923(5) 0.8299(3) 0.080(2) Uani 1 1 d . . . . .
H33A H 0.944220 0.125510 0.840349 0.095 Uiso 1 1 calc R . . . .
H33B H 0.999719 0.194816 0.814776 0.095 Uiso 1 1 calc R . . . .
C34 C 0.8909(3) 0.2324(4) 0.7747(2) 0.0414(12) Uani 1 1 d . . . . .
H34A H 0.909432 0.275381 0.744073 0.050 Uiso 1 1 calc R . . . .
H34B H 0.863674 0.180031 0.747708 0.050 Uiso 1 1 calc R . . . .
C41 C 0.6185(2) 0.5122(3) 0.7321(2) 0.0316(10) Uani 1 1 d . . . . .
H41A H 0.649054 0.559487 0.761658 0.038 Uiso 1 1 calc R . . . .
H41B H 0.596885 0.468915 0.760385 0.038 Uiso 1 1 calc R . . . .
C42 C 0.5588(3) 0.5623(3) 0.6782(3) 0.0426(12) Uani 1 1 d . . . . .
H42A H 0.515965 0.576957 0.696252 0.051 Uiso 1 1 calc R . . . .
H42B H 0.577097 0.621838 0.662183 0.051 Uiso 1 1 calc R . . . .
C43 C 0.5409(3) 0.4871(3) 0.6211(3) 0.0424(13) Uani 1 1 d . . . . .
H43A H 0.534871 0.517675 0.576363 0.051 Uiso 1 1 calc R . . . .
H43B H 0.495802 0.452727 0.622514 0.051 Uiso 1 1 calc R . . . .
C44 C 0.6065(3) 0.4177(3) 0.6347(3) 0.0459(14) Uani 1 1 d . . . . .
H44A H 0.591403 0.353676 0.646192 0.055 Uiso 1 1 calc R . . . .
H44B H 0.626606 0.412363 0.594079 0.055 Uiso 1 1 calc R . . . .
C50 C 0.8181(2) 0.9362(3) 0.62012(19) 0.0185(8) Uani 1 1 d . . . . .
C51 C 0.8207(2) 1.0330(3) 0.6429(2) 0.0237(9) Uani 1 1 d . . . . .
H51 H 0.801173 1.049580 0.680278 0.028 Uiso 1 1 calc R . . . .
C52 C 0.8519(2) 1.1024(3) 0.6099(2) 0.0298(10) Uani 1 1 d . . . . .
H52 H 0.854140 1.166199 0.625556 0.036 Uiso 1 1 calc R . . . .
C53 C 0.8808(2) 1.0791(3) 0.5526(2) 0.0295(10) Uani 1 1 d . . . . .
H53 H 0.902789 1.126996 0.531306 0.035 Uiso 1 1 calc R . . . .
C54 C 0.8765(2) 0.9869(3) 0.5285(2) 0.0251(9) Uani 1 1 d . . . . .
H54 H 0.894849 0.972244 0.490173 0.030 Uiso 1 1 calc R . . . .
C55 C 0.8444(2) 0.9125(3) 0.5610(2) 0.0197(8) Uani 1 1 d . . . . .
C56 C 0.8363(2) 0.8173(3) 0.5363(2) 0.0241(9) Uani 1 1 d . . . . .
H56 H 0.852667 0.799914 0.497324 0.029 Uiso 1 1 calc R . . . .
C57 C 0.8035(2) 0.7493(3) 0.5706(2) 0.0226(9) Uani 1 1 d . . . . .
H57 H 0.796718 0.685759 0.554582 0.027 Uiso 1 1 calc R . . . .
C58 C 0.7806(2) 0.7774(3) 0.62990(19) 0.0181(8) Uani 1 1 d . . . . .
C59 C 0.7409(2) 0.7049(3) 0.6658(2) 0.0196(8) Uani 1 1 d . . . . .
C60 C 0.6750(2) 0.8133(3) 0.88578(19) 0.0163(8) Uani 1 1 d . . . . .
C61 C 0.6620(2) 0.7195(3) 0.8582(2) 0.0228(9) Uani 1 1 d . . . . .
H61 H 0.674136 0.704372 0.816774 0.027 Uiso 1 1 calc R . . . .
C62 C 0.6319(2) 0.6510(3) 0.8922(2) 0.0284(10) Uani 1 1 d . . . . .
H62 H 0.623358 0.589099 0.873498 0.034 Uiso 1 1 calc R . . . .
C63 C 0.6132(2) 0.6717(3) 0.9549(2) 0.0281(10) Uani 1 1 d . . . . .
H63 H 0.591763 0.623881 0.976815 0.034 Uiso 1 1 calc R . . . .
C64 C 0.6262(2) 0.7608(3) 0.9839(2) 0.0238(9) Uani 1 1 d . . . . .
H64 H 0.614708 0.773867 1.025901 0.029 Uiso 1 1 calc R . . . .
C65 C 0.6572(2) 0.8336(3) 0.9497(2) 0.0200(8) Uani 1 1 d . . . . .
C66 C 0.6708(2) 0.9289(3) 0.9766(2) 0.0208(9) Uani 1 1 d . . . . .
H66 H 0.660500 0.944671 1.018662 0.025 Uiso 1 1 calc R . . . .
C67 C 0.6991(2) 0.9974(3) 0.9403(2) 0.0224(9) Uani 1 1 d . . . . .
H67 H 0.706161 1.060903 0.956374 0.027 Uiso 1 1 calc R . . . .
C68 C 0.7174(2) 0.9705(3) 0.87837(19) 0.0171(8) Uani 1 1 d . . . . .
C69 C 0.7573(2) 1.0426(3) 0.8411(2) 0.0197(8) Uani 1 1 d . . . . .
C71 C 0.9153(2) 0.8638(4) 0.7873(2) 0.0364(11) Uani 1 1 d . . . . .
H71A H 0.910215 0.933303 0.780199 0.044 Uiso 1 1 calc R . . . .
H71B H 0.919077 0.833611 0.744302 0.044 Uiso 1 1 calc R . . . .
C72 C 0.9842(2) 0.8409(4) 0.8441(2) 0.0376(11) Uani 1 1 d . . . . .
H72A H 1.010476 0.785608 0.831445 0.045 Uiso 1 1 calc R . . . .
H72B H 1.017204 0.896215 0.852468 0.045 Uiso 1 1 calc R . . . .
C73 C 0.9549(2) 0.8181(3) 0.9074(2) 0.0299(10) Uani 1 1 d . . . . .
H73A H 0.978390 0.858762 0.945844 0.036 Uiso 1 1 calc R . . . .
H73B H 0.963305 0.750548 0.920497 0.036 Uiso 1 1 calc R . . . .
C74 C 0.8727(2) 0.8399(3) 0.8852(2) 0.0276(10) Uani 1 1 d . . . . .
H74A H 0.845187 0.796913 0.908545 0.033 Uiso 1 1 calc R . . . .
H74B H 0.862995 0.906413 0.896356 0.033 Uiso 1 1 calc R . . . .
C81 C 0.6206(3) 0.8969(3) 0.6131(2) 0.0394(12) Uani 1 1 d . . . . .
H81A H 0.652058 0.930200 0.587943 0.047 Uiso 1 1 calc R . . . .
H81B H 0.625343 0.827497 0.607291 0.047 Uiso 1 1 calc R . . . .
C82 C 0.5426(2) 0.9279(3) 0.5882(2) 0.0371(11) Uani 1 1 d . . . . .
H82A H 0.518518 0.892093 0.547389 0.045 Uiso 1 1 calc R . . . .
H82B H 0.539213 0.996858 0.578166 0.045 Uiso 1 1 calc R . . . .
C83 C 0.5094(3) 0.9032(4) 0.6494(3) 0.0480(13) Uani 1 1 d . . . . .
H83A H 0.481400 0.843301 0.641112 0.058 Uiso 1 1 calc R . . . .
H83B H 0.477033 0.954859 0.657597 0.058 Uiso 1 1 calc R . . . .
C84 C 0.5755(2) 0.8923(3) 0.7106(3) 0.0396(12) Uani 1 1 d . . . . .
H84A H 0.568654 0.931835 0.748836 0.048 Uiso 1 1 calc R . . . .
H84B H 0.580847 0.825142 0.725480 0.048 Uiso 1 1 calc R . . . .

loop_
_atom_site_aniso_label
_atom_site_aniso_U_11
_atom_site_aniso_U_22
_atom_site_aniso_U_33
_atom_site_aniso_U_23
_atom_site_aniso_U_13
_atom_site_aniso_U_12
Zn1 0.0172(2) 0.0150(2) 0.0162(2) -0.00056(16) 0.00317(18) -0.00235(17)
Zn2 0.0151(2) 0.0171(2) 0.0152(2) -0.00041(16) 0.00139(17) -0.00268(17)
O1 0.0252(15) 0.0151(13) 0.0294(17) -0.0041(12) 0.0061(13) -0.0053(12)
O2 0.0263(16) 0.0198(13) 0.0229(16) -0.0056(12) 0.0068(13) -0.0070(12)
O5 0.0300(16) 0.0188(13) 0.0170(15) 0.0007(11) 0.0067(13) -0.0066(12)
O6 0.0248(15) 0.0160(12) 0.0206(15) -0.0006(11) 0.0069(12) -0.0048(12)
O11 0.0329(18) 0.0242(15) 0.0348(19) -0.0065(13) -0.0003(15) -0.0061(14)
O22 0.0388(19) 0.0206(14) 0.0286(18) -0.0050(12) 0.0040(15) -0.0088(13)
O55 0.0366(18) 0.0199(14) 0.0245(16) -0.0005(12) 0.0074(14) -0.0068(13)
O66 0.0347(18) 0.0201(14) 0.0252(16) -0.0034(12) 0.0063(14) -0.0055(13)
N1 0.0214(18) 0.0188(16) 0.0240(19) 0.0047(14) 0.0046(15) 0.0030(14)
N2 0.0198(17) 0.0212(16) 0.0166(18) 0.0014(13) 0.0052(14) 0.0002(14)
N3 0.0227(18) 0.0237(17) 0.0186(19) 0.0002(14) 0.0038(15) 0.0001(16)
N4 0.0219(18) 0.0202(17) 0.0154(18) 0.0015(14) 0.0044(15) 0.0020(15)
N5 0.0192(17) 0.0256(17) 0.0180(18) 0.0009(14) 0.0021(14) -0.0068(15)
N6 0.0140(16) 0.0186(16) 0.0156(17) 0.0004(12) -0.0016(13) -0.0004(13)
N7 0.0172(17) 0.0192(17) 0.0146(17) -0.0017(13) -0.0008(14) 0.0009(15)
N8 0.0235(19) 0.0267(19) 0.023(2) 0.0032(16) 0.0007(16) -0.0059(17)
C10 0.023(2) 0.025(2) 0.021(2) 0.0097(17) 0.0045(18) 0.0041(19)
C11 0.030(2) 0.027(2) 0.021(2) 0.0051(18) 0.0058(19) 0.0039(19)
C12 0.032(3) 0.044(3) 0.024(3) 0.002(2) 0.004(2) 0.006(2)
C13 0.038(3) 0.054(3) 0.022(3) 0.004(2) 0.011(2) 0.007(3)
C14 0.035(3) 0.050(3) 0.032(3) 0.016(2) 0.015(2) 0.001(2)
C15 0.026(2) 0.032(2) 0.027(2) 0.0069(19) 0.007(2) 0.000(2)
C16 0.032(3) 0.034(2) 0.042(3) 0.010(2) 0.013(2) -0.007(2)
C17 0.022(2) 0.026(2) 0.038(3) -0.0013(19) 0.005(2) -0.0065(19)
C18 0.020(2) 0.0172(18) 0.029(2) 0.0039(17) 0.0033(18) 0.0011(17)
C19 0.022(2) 0.0157(18) 0.030(2) 0.0012(17) -0.0035(19) 0.0031(18)
C20 0.019(2) 0.0207(19) 0.019(2) 0.0025(16) 0.0076(17) 0.0074(17)
C21 0.024(2) 0.024(2) 0.027(2) -0.0022(17) 0.0095(19) -0.0008(18)
C22 0.030(2) 0.036(2) 0.021(2) -0.0043(19) 0.006(2) -0.002(2)
C23 0.044(3) 0.046(3) 0.024(3) 0.003(2) 0.015(2) 0.001(2)
C24 0.040(3) 0.037(2) 0.032(3) 0.003(2) 0.021(2) -0.008(2)
C25 0.024(2) 0.031(2) 0.023(2) 0.0026(18) 0.0065(19) 0.0009(19)
C26 0.026(2) 0.035(2) 0.036(3) 0.001(2) 0.012(2) -0.011(2)
C27 0.023(2) 0.024(2) 0.035(3) -0.0042(19) 0.005(2) -0.0066(19)
C28 0.018(2) 0.0209(19) 0.018(2) 0.0011(16) -0.0011(16) -0.0003(17)
C29 0.029(2) 0.0158(18) 0.017(2) 0.0024(15) 0.0040(18) 0.0012(18)
C31 0.056(3) 0.032(3) 0.037(3) -0.009(2) -0.023(3) 0.007(2)
C32 0.045(3) 0.050(3) 0.050(4) -0.001(3) -0.017(3) 0.010(3)
C33 0.063(4) 0.133(6) 0.043(4) 0.012(4) 0.011(3) 0.056(4)
C34 0.037(3) 0.056(3) 0.030(3) 0.001(2) 0.004(2) 0.021(2)
C41 0.034(3) 0.033(2) 0.029(3) 0.0003(19) 0.009(2) 0.014(2)
C42 0.035(3) 0.047(3) 0.048(3) 0.004(2) 0.015(3) 0.014(2)
C43 0.030(3) 0.037(3) 0.051(3) 0.007(2) -0.009(2) -0.003(2)
C44 0.046(3) 0.038(3) 0.039(3) -0.011(2) -0.020(3) 0.011(2)
C50 0.017(2) 0.0234(19) 0.015(2) 0.0056(16) 0.0026(16) -0.0025(17)
C51 0.034(2) 0.0216(19) 0.016(2) 0.0011(16) 0.0058(18) -0.0090(19)
C52 0.037(3) 0.026(2) 0.024(2) 0.0010(18) 0.003(2) -0.014(2)
C53 0.028(2) 0.036(2) 0.024(2) 0.0061(19) 0.0038(19) -0.010(2)
C54 0.026(2) 0.032(2) 0.018(2) 0.0054(17) 0.0058(18) -0.0041(19)
C55 0.018(2) 0.0223(19) 0.017(2) 0.0073(16) 0.0012(16) -0.0002(17)
C56 0.024(2) 0.033(2) 0.017(2) 0.0009(17) 0.0079(18) 0.0019(19)
C57 0.026(2) 0.0218(19) 0.019(2) -0.0001(16) 0.0025(18) 0.0005(18)
C58 0.019(2) 0.0169(18) 0.017(2) 0.0042(15) 0.0014(16) -0.0006(16)
C59 0.019(2) 0.0208(19) 0.015(2) 0.0037(16) -0.0029(17) -0.0029(17)
C60 0.0151(19) 0.0180(18) 0.017(2) 0.0014(15) 0.0056(16) -0.0044(16)
C61 0.028(2) 0.0227(19) 0.018(2) -0.0029(16) 0.0051(18) -0.0039(18)
C62 0.038(3) 0.023(2) 0.023(2) -0.0021(17) 0.005(2) -0.009(2)
C63 0.031(2) 0.032(2) 0.022(2) 0.0094(18) 0.0076(19) -0.007(2)
C64 0.025(2) 0.029(2) 0.019(2) 0.0050(17) 0.0081(18) -0.0019(19)
C65 0.0142(19) 0.028(2) 0.017(2) 0.0016(17) 0.0019(16) 0.0012(17)
C66 0.019(2) 0.024(2) 0.017(2) -0.0024(16) 0.0015(17) -0.0003(18)
C67 0.026(2) 0.0204(19) 0.021(2) -0.0035(16) 0.0062(18) 0.0014(18)
C68 0.0131(18) 0.0207(18) 0.016(2) -0.0001(15) 0.0012(15) -0.0006(16)
C69 0.018(2) 0.0156(18) 0.022(2) 0.0025(16) -0.0017(17) 0.0014(16)
C71 0.022(2) 0.061(3) 0.027(3) 0.009(2) 0.005(2) -0.004(2)
C72 0.024(2) 0.058(3) 0.030(3) -0.004(2) 0.004(2) 0.002(2)
C73 0.020(2) 0.041(3) 0.025(2) 0.000(2) -0.0005(19) 0.001(2)
C74 0.022(2) 0.039(2) 0.019(2) -0.0021(19) -0.0021(18) 0.005(2)
C81 0.038(3) 0.044(3) 0.035(3) 0.002(2) 0.006(2) -0.002(2)
C82 0.034(3) 0.046(3) 0.030(3) 0.004(2) 0.003(2) 0.005(2)
C83 0.034(3) 0.061(3) 0.043(3) 0.001(3) -0.002(3) 0.006(3)
C84 0.028(3) 0.051(3) 0.039(3) -0.005(2) 0.006(2) 0.000(2)

loop_
_atom_type_symbol
_atom_type_description
_atom_type_scat_dispersion_real
_atom_type_scat_dispersion_imag
_atom_type_scat_source
C C 0.0033 0.0016 'International Tables Vol C Tables 4.2.6.8 and 6.1.1.4'
H H 0.0000 0.0000 'International Tables Vol C Tables 4.2.6.8 and 6.1.1.4'
N N 0.0061 0.0033 'International Tables Vol C Tables 4.2.6.8 and 6.1.1.4'
O O 0.0106 0.0060 'International Tables Vol C Tables 4.2.6.8 and 6.1.1.4'
Zn Zn 0.2839 1.4301 'International Tables Vol C Tables 4.2.6.8 and 6.1.1.4'

loop_
_geom_angle_atom_site_label_1
_geom_angle_atom_site_label_2
_geom_angle_atom_site_label_3
_geom_angle
_geom_angle_site_symmetry_1
_geom_angle_site_symmetry_3
_geom_angle_publ_flag
O1 Zn1 N1 77.20(11) . . ?
O1 Zn1 N2 101.13(11) . . ?
O1 Zn1 N3 89.15(12) . . ?
O1 Zn1 N4 91.95(11) . . ?
O2 Zn1 O1 178.57(11) . . ?
O2 Zn1 N1 104.06(11) . . ?
O2 Zn1 N2 77.63(11) . . ?
O2 Zn1 N3 90.23(12) . . ?
O2 Zn1 N4 88.73(12) . . ?
N2 Zn1 N1 177.77(12) . . ?
N3 Zn1 N1 87.86(12) . . ?
N3 Zn1 N2 93.61(12) . . ?
N4 Zn1 N1 89.87(12) . . ?
N4 Zn1 N2 88.70(12) . . ?
N4 Zn1 N3 177.20(13) . . ?
O5 Zn2 N5 77.18(10) . . ?
O5 Zn2 N6 102.88(10) . . ?
O5 Zn2 N7 88.42(11) . . ?
O5 Zn2 N8 90.42(12) . . ?
O6 Zn2 O5 179.46(11) . . ?
O6 Zn2 N5 103.35(11) . . ?
O6 Zn2 N6 76.58(10) . . ?
O6 Zn2 N7 91.53(11) . . ?
O6 Zn2 N8 89.66(12) . . ?
N5 Zn2 N6 179.24(12) . . ?
N7 Zn2 N5 89.98(12) . . ?
N7 Zn2 N6 89.27(11) . . ?
N8 Zn2 N5 87.26(13) . . ?
N8 Zn2 N6 93.50(12) . . ?
N8 Zn2 N7 177.18(13) . . ?
C19 O1 Zn1 117.8(3) . . ?
C29 O2 Zn1 118.0(2) . . ?
C59 O5 Zn2 118.0(2) . . ?
C69 O6 Zn2 119.7(2) . . ?
C10 N1 Zn1 130.4(3) . . ?
C18 N1 Zn1 110.4(3) . . ?
C18 N1 C10 119.2(3) . . ?
C20 N2 Zn1 132.1(2) . . ?
C28 N2 Zn1 109.7(2) . . ?
C28 N2 C20 118.2(3) . . ?
C31 N3 Zn1 120.7(3) . . ?
C34 N3 Zn1 117.2(3) . . ?
C34 N3 C31 104.7(4) . . ?
C41 N4 Zn1 117.2(2) . . ?
C44 N4 Zn1 122.4(3) . . ?
C44 N4 C41 104.1(3) . . ?
C50 N5 Zn2 131.3(3) . . ?
C58 N5 Zn2 110.2(2) . . ?
C58 N5 C50 118.5(3) . . ?
C60 N6 Zn2 131.3(2) . . ?
C68 N6 Zn2 110.0(2) . . ?
C68 N6 C60 118.6(3) . . ?
C71 N7 Zn2 114.3(2) . . ?
C74 N7 Zn2 120.4(2) . . ?
C74 N7 C71 102.3(3) . . ?
C81 N8 Zn2 119.6(3) . . ?
C84 N8 Zn2 115.4(3) . . ?
C84 N8 C81 101.1(3) . . ?
N1 C10 C11 119.7(4) . . ?
N1 C10 C15 120.5(4) . . ?
C11 C10 C15 119.8(4) . . ?
C12 C11 C10 119.7(4) . . ?
C11 C12 C13 120.5(5) . . ?
C14 C13 C12 121.0(4) . . ?
C13 C14 C15 120.6(4) . . ?
C14 C15 C10 118.6(4) . . ?
C16 C15 C10 118.3(4) . . ?
C16 C15 C14 123.1(4) . . ?
C17 C16 C15 119.5(4) . . ?
C16 C17 C18 119.6(4) . . ?
N1 C18 C17 122.8(4) . . ?
N1 C18 C19 116.9(3) . . ?
C17 C18 C19 120.3(4) . . ?
O1 C19 C18 116.6(3) . . ?
O11 C19 O1 126.6(4) . . ?
O11 C19 C18 116.8(4) . . ?
N2 C20 C21 119.4(3) . . ?
N2 C20 C25 121.0(4) . . ?
C21 C20 C25 119.5(4) . . ?
C22 C21 C20 119.7(4) . . ?
C21 C22 C23 121.5(4) . . ?
C24 C23 C22 120.0(4) . . ?
C23 C24 C25 120.6(4) . . ?
C24 C25 C20 118.7(4) . . ?
C26 C25 C20 118.5(4) . . ?
C26 C25 C24 122.7(4) . . ?
C27 C26 C25 118.9(4) . . ?
C26 C27 C28 119.8(4) . . ?
N2 C28 C27 123.4(4) . . ?
N2 C28 C29 117.1(3) . . ?
C27 C28 C29 119.5(3) . . ?
O2 C29 C28 116.8(3) . . ?
O22 C29 O2 127.1(4) . . ?
O22 C29 C28 116.1(3) . . ?
N3 C31 C32 106.0(4) . . ?
C33 C32 C31 105.0(4) . . ?
C32 C33 C34 106.1(4) . . ?
N3 C34 C33 105.7(4) . . ?
N4 C41 C42 104.6(3) . . ?
C43 C42 C41 102.7(4) . . ?
C42 C43 C44 105.3(4) . . ?
N4 C44 C43 107.2(4) . . ?
N5 C50 C51 118.9(3) . . ?
N5 C50 C55 121.3(3) . . ?
C51 C50 C55 119.7(3) . . ?
C52 C51 C50 119.6(4) . . ?
C51 C52 C53 121.1(4) . . ?
C54 C53 C52 120.0(4) . . ?
C53 C54 C55 120.9(4) . . ?
C54 C55 C50 118.5(4) . . ?
C56 C55 C50 118.7(3) . . ?
C56 C55 C54 122.8(4) . . ?
C57 C56 C55 119.1(4) . . ?
C56 C57 C58 119.0(4) . . ?
N5 C58 C57 123.4(3) . . ?
N5 C58 C59 117.0(3) . . ?
C57 C58 C59 119.5(3) . . ?
O5 C59 C58 117.3(3) . . ?
O55 C59 O5 126.0(3) . . ?
O55 C59 C58 116.7(3) . . ?
N6 C60 C61 119.8(3) . . ?
N6 C60 C65 121.6(3) . . ?
C61 C60 C65 118.7(3) . . ?
C62 C61 C60 119.9(4) . . ?
C61 C62 C63 121.4(4) . . ?
C64 C63 C62 120.5(4) . . ?
C63 C64 C65 119.5(4) . . ?
C64 C65 C60 120.1(4) . . ?
C64 C65 C66 122.2(4) . . ?
C66 C65 C60 117.6(3) . . ?
C67 C66 C65 119.8(4) . . ?
C66 C67 C68 118.9(3) . . ?
N6 C68 C67 123.4(3) . . ?
N6 C68 C69 116.7(3) . . ?
C67 C68 C69 119.9(3) . . ?
O6 C69 C68 116.8(3) . . ?
O66 C69 O6 127.4(4) . . ?
O66 C69 C68 115.8(3) . . ?
N7 C71 C72 106.9(3) . . ?
C73 C72 C71 104.9(3) . . ?
C72 C73 C74 104.3(3) . . ?
N7 C74 C73 106.7(3) . . ?
C82 C81 N8 105.5(4) . . ?
C81 C82 C83 102.4(4) . . ?
C82 C83 C84 105.0(4) . . ?
N8 C84 C83 107.7(4) . . ?

loop_
_geom_bond_atom_site_label_1
_geom_bond_atom_site_label_2
_geom_bond_distance
_geom_bond_site_symmetry_2
_geom_bond_publ_flag
Zn1 O1 2.083(3) . ?
Zn1 O2 2.067(3) . ?
Zn1 N1 2.240(3) . ?
Zn1 N2 2.240(3) . ?
Zn1 N3 2.189(3) . ?
Zn1 N4 2.177(3) . ?
Zn2 O5 2.071(2) . ?
Zn2 O6 2.060(2) . ?
Zn2 N5 2.256(3) . ?
Zn2 N6 2.279(3) . ?
Zn2 N7 2.168(3) . ?
Zn2 N8 2.166(3) . ?
O1 C19 1.263(5) . ?
O2 C29 1.260(4) . ?
O5 C59 1.273(4) . ?
O6 C69 1.254(4) . ?
O11 C19 1.245(5) . ?
O22 C29 1.236(4) . ?
O55 C59 1.242(4) . ?
O66 C69 1.236(4) . ?
N1 C10 1.372(5) . ?
N1 C18 1.326(5) . ?
N2 C20 1.380(5) . ?
N2 C28 1.331(5) . ?
N3 C31 1.469(5) . ?
N3 C34 1.468(5) . ?
N4 C41 1.466(5) . ?
N4 C44 1.462(5) . ?
N5 C50 1.376(4) . ?
N5 C58 1.320(4) . ?
N6 C60 1.376(4) . ?
N6 C68 1.322(4) . ?
N7 C71 1.480(5) . ?
N7 C74 1.468(5) . ?
N8 C81 1.507(5) . ?
N8 C84 1.461(5) . ?
C10 C11 1.409(5) . ?
C10 C15 1.421(5) . ?
C11 C12 1.370(6) . ?
C12 C13 1.410(6) . ?
C13 C14 1.347(6) . ?
C14 C15 1.417(6) . ?
C15 C16 1.410(6) . ?
C16 C17 1.356(6) . ?
C17 C18 1.397(5) . ?
C18 C19 1.533(6) . ?
C20 C21 1.397(5) . ?
C20 C25 1.423(5) . ?
C21 C22 1.374(5) . ?
C22 C23 1.393(6) . ?
C23 C24 1.363(6) . ?
C24 C25 1.418(6) . ?
C25 C26 1.413(6) . ?
C26 C27 1.364(6) . ?
C27 C28 1.399(5) . ?
C28 C29 1.528(5) . ?
C31 C32 1.536(6) . ?
C32 C33 1.505(7) . ?
C33 C34 1.517(6) . ?
C41 C42 1.523(6) . ?
C42 C43 1.521(6) . ?
C43 C44 1.527(6) . ?
C50 C51 1.406(5) . ?
C50 C55 1.416(5) . ?
C51 C52 1.365(5) . ?
C52 C53 1.410(6) . ?
C53 C54 1.353(5) . ?
C54 C55 1.416(5) . ?
C55 C56 1.397(5) . ?
C56 C57 1.384(5) . ?
C57 C58 1.402(5) . ?
C58 C59 1.517(5) . ?
C60 C61 1.403(5) . ?
C60 C65 1.418(5) . ?
C61 C62 1.357(5) . ?
C62 C63 1.404(5) . ?
C63 C64 1.354(5) . ?
C64 C65 1.409(5) . ?
C65 C66 1.418(5) . ?
C66 C67 1.367(5) . ?
C67 C68 1.406(5) . ?
C68 C69 1.532(5) . ?
C71 C72 1.537(6) . ?
C72 C73 1.518(6) . ?
C73 C74 1.523(5) . ?
C81 C82 1.485(6) . ?
C82 C83 1.529(6) . ?
C83 C84 1.531(6) . ?

loop_
_geom_hbond_atom_site_label_D
_geom_hbond_atom_site_label_H
_geom_hbond_atom_site_label_A
_geom_hbond_distance_DH
_geom_hbond_distance_HA
_geom_hbond_distance_DA
_geom_hbond_angle_DHA
_geom_hbond_site_symmetry_A
_geom_hbond_publ_flag
N3 H3 O66 1.00(4) 2.01(5) 2.987(4) 165(4) 1_545 yes
N4 H4 O55 0.86(4) 2.07(5) 2.921(4) 168(4) . yes
N7 H7 O22 0.861(18) 2.15(2) 2.951(4) 155(4) . yes
N8 H8 O11 0.85(3) 2.14(3) 2.956(4) 159(3) 1_565 yes
